data_4073919
loop_
_publ_author_name
'Bedford, Robin B.'
'Betham, Michael'
'Charmant, Jonathan P. H.'
'Haddow, Mairi F.'
'Orpen, A. Guy'
'Pilarski, Lukasz T.'
'Coles, Simon J.'
'Hursthouse, Michael B.'

_publ_section_title
;
 Simple Palladacyclic and Platinacyclic Catalysts for the 1,4-Conjugate
 Addition of Arylboronic Acids and Arylsiloxanes to Enones
;
_journal_issue 25
_journal_name_full Organometallics
_journal_page_first 6346
_journal_paper_doi 10.1021/om700724c
_journal_volume 26
_journal_year 2007
_chemical_formula_moiety 'C30 H55 Cl N4 O2 P2 Pd'
_chemical_formula_sum 'C30 H55 Cl N4 O2 P2 Pd'
_chemical_formula_weight 707.57
_space_group_IT_number 2
_symmetry_cell_setting triclinic
_symmetry_space_group_name_Hall '-P 1'
_symmetry_space_group_name_H-M 'P -1'
_atom_sites_solution_hydrogens geom
_atom_sites_solution_primary direct
_atom_sites_solution_secondary difmap
_audit_creation_method SHELXL-97
_cell_angle_alpha 85.42(3)
_cell_angle_beta 89.33(3)
_cell_angle_gamma 65.45(3)
_cell_formula_units_Z 4
_cell_length_a 13.335(3)
_cell_length_b 15.403(3)
_cell_length_c 18.835(4)
_cell_measurement_reflns_used 9413
_cell_measurement_temperature 100(2)
_cell_measurement_theta_max 27.437
_cell_measurement_theta_min 2.513
_cell_volume 3506.7(15)
_computing_cell_refinement 'Bruker SMART V5.054 (Bruker, 1998)'
_computing_data_collection 'Bruker SMART V5.054 (Bruker, 1998)'
_computing_data_reduction 'Bruker SAINT V6.0 (Bruker, 1998)'
_computing_molecular_graphics 'Bruker SHELXTL V6.1 (Bruker AXS, 2000)'
_computing_publication_material 'Bruker SHELXTL V6.1 (Bruker AXS, 2000)'
_computing_structure_refinement 'SHELXL-97 (Sheldrick, 1997)'
_computing_structure_solution 'SHELXS-97 (Sheldrick, 1990)'
_diffrn_ambient_temperature 100(2)
_diffrn_detector_area_resol_mean 8.5
_diffrn_measured_fraction_theta_full 0.995
_diffrn_measured_fraction_theta_max 0.995
_diffrn_measurement_device_type 'CCD area detector'
_diffrn_measurement_method '\w scans'
_diffrn_radiation_monochromator graphite
_diffrn_radiation_source 'fine-focus sealed tube'
_diffrn_radiation_type MoK\a
_diffrn_radiation_wavelength 0.71073
_diffrn_reflns_av_R_equivalents 0.0395
_diffrn_reflns_av_sigmaI/netI 0.0525
_diffrn_reflns_limit_h_max 17
_diffrn_reflns_limit_h_min -17
_diffrn_reflns_limit_k_max 20
_diffrn_reflns_limit_k_min -19
_diffrn_reflns_limit_l_max 24
_diffrn_reflns_limit_l_min -24
_diffrn_reflns_number 39545
_diffrn_reflns_theta_full 27.48
_diffrn_reflns_theta_max 27.48
_diffrn_reflns_theta_min 1.08
_diffrn_standards_decay_% 0
_diffrn_standards_number 0
_exptl_absorpt_coefficient_mu 0.728
_exptl_absorpt_correction_T_max 0.880
_exptl_absorpt_correction_T_min 0.658
_exptl_absorpt_correction_type multi-scan
_exptl_absorpt_process_details 'SADABS V2.10'
_exptl_crystal_colour colourless
_exptl_crystal_density_diffrn 1.340
_exptl_crystal_density_method none
_exptl_crystal_description block
_exptl_crystal_F_000 1488
_exptl_crystal_size_max 0.20
_exptl_crystal_size_mid 0.20
_exptl_crystal_size_min 0.18
_refine_diff_density_max 1.463
_refine_diff_density_min -0.894
_refine_diff_density_rms 0.119
_refine_ls_extinction_method none
_refine_ls_goodness_of_fit_ref 1.093
_refine_ls_hydrogen_treatment constr
_refine_ls_matrix_type full
_refine_ls_number_parameters 779
_refine_ls_number_reflns 16023
_refine_ls_number_restraints 0
_refine_ls_restrained_S_all 1.093
_refine_ls_R_factor_all 0.0605
_refine_ls_R_factor_gt 0.0433
_refine_ls_shift/su_max 0.001
_refine_ls_shift/su_mean 0.000
_refine_ls_structure_factor_coef Fsqd
_refine_ls_weighting_details 'calc w=1/[\s^2^(Fo^2^)+(0.0590P)^2^] where P=(Fo^2^+2Fc^2^)/3'
_refine_ls_weighting_scheme calc
_refine_ls_wR_factor_gt 0.1000
_refine_ls_wR_factor_ref 0.1116
_reflns_number_gt 12756
_reflns_number_total 16023
_reflns_threshold_expression >2\s(I)
_cod_data_source_file om700724c-file001.cif
_cod_data_source_block 12
_cod_original_cell_volume 3506.8(15)
_cod_database_code 4073919

loop_
_symmetry_equiv_pos_as_xyz
'x, y, z'
'-x, -y, -z'

loop_
_atom_site_label
_atom_site_type_symbol
_atom_site_fract_x
_atom_site_fract_y
_atom_site_fract_z
_atom_site_U_iso_or_equiv
_atom_site_adp_type
_atom_site_occupancy
_atom_site_symmetry_multiplicity
_atom_site_calc_flag
_atom_site_refinement_flags
_atom_site_disorder_assembly
_atom_site_disorder_group
Pd1 Pd 0.335864(17) 0.800104(16) 0.062081(12) 0.01323(6) Uani 1 1 d . . .
Pd2 Pd 0.828219(17) 0.801679(16) 0.454165(12) 0.01399(7) Uani 1 1 d . A .
P1 P 0.44009(6) 0.78363(6) -0.03652(4) 0.01411(16) Uani 1 1 d . . .
P2 P 0.20233(6) 0.80351(6) 0.13971(4) 0.01395(16) Uani 1 1 d . . .
P3 P 0.94416(6) 0.77528(6) 0.54829(4) 0.01649(17) Uani 1 1 d . . .
P4 P 0.68778(6) 0.80912(6) 0.38329(4) 0.01485(16) Uani 1 1 d . A .
Cl1 Cl 0.41351(7) 0.87994(7) 0.13053(5) 0.02764(19) Uani 1 1 d . . .
Cl2 Cl 0.90311(7) 0.88564(7) 0.37531(5) 0.0297(2) Uani 1 1 d . . .
N1 N 0.4427(2) 0.88177(18) -0.07550(14) 0.0178(5) Uani 1 1 d . . .
N2 N 0.5742(2) 0.71911(18) -0.04630(14) 0.0169(5) Uani 1 1 d . . .
N3 N 0.1115(2) 0.90739(18) 0.16222(14) 0.0173(5) Uani 1 1 d . . .
N4 N 0.2139(2) 0.75064(19) 0.22107(14) 0.0187(5) Uani 1 1 d . . .
N5 N 0.9486(2) 0.8708(2) 0.57819(15) 0.0219(6) Uani 1 1 d . . .
N6 N 1.0791(2) 0.71056(19) 0.55795(15) 0.0205(6) Uani 1 1 d . . .
N7 N 0.5944(2) 0.90941(18) 0.34537(14) 0.0189(6) Uani 1 1 d . . .
N8 N 0.7043(2) 0.75003(19) 0.31221(14) 0.0190(6) Uani 1 1 d . . .
O1 O 0.38361(16) 0.73789(15) -0.09176(11) 0.0166(4) Uani 1 1 d . . .
O2 O 0.13745(17) 0.75088(16) 0.09731(11) 0.0173(5) Uani 1 1 d . . .
O3 O 0.89632(17) 0.72258(17) 0.61061(12) 0.0219(5) Uani 1 1 d . . .
O4 O 0.62020(18) 0.76268(17) 0.43729(12) 0.0209(5) Uani 1 1 d . . .
C1 C 0.2609(2) 0.7439(2) 0.00275(16) 0.0128(6) Uani 1 1 d . . .
C2 C 0.2920(2) 0.7240(2) -0.06661(16) 0.0140(6) Uani 1 1 d . . .
C3 C 0.2348(2) 0.6920(2) -0.11232(16) 0.0146(6) Uani 1 1 d . . .
C4 C 0.1474(2) 0.6758(2) -0.08181(16) 0.0148(6) Uani 1 1 d . . .
H4 H 0.1084 0.6520 -0.1109 0.018 Uiso 1 1 calc R . .
C5 C 0.1128(2) 0.6919(2) -0.01211(17) 0.0155(6) Uani 1 1 d . . .
C6 C 0.1703(2) 0.7291(2) 0.02829(16) 0.0145(6) Uani 1 1 d . . .
C7 C 0.2649(3) 0.6751(2) -0.19039(17) 0.0188(6) Uani 1 1 d . . .
C8 C 0.2609(3) 0.7675(2) -0.23078(17) 0.0217(7) Uani 1 1 d . . .
H8A H 0.1875 0.8194 -0.2267 0.033 Uiso 1 1 calc R . .
H8B H 0.2762 0.7569 -0.2811 0.033 Uiso 1 1 calc R . .
H8C H 0.3165 0.7850 -0.2103 0.033 Uiso 1 1 calc R . .
C9 C 0.3810(3) 0.5949(2) -0.19464(18) 0.0264(7) Uani 1 1 d . . .
H9A H 0.4348 0.6144 -0.1741 0.040 Uiso 1 1 calc R . .
H9B H 0.3982 0.5826 -0.2446 0.040 Uiso 1 1 calc R . .
H9C H 0.3841 0.5365 -0.1680 0.040 Uiso 1 1 calc R . .
C10 C 0.1843(3) 0.6459(3) -0.22820(18) 0.0264(8) Uani 1 1 d . . .
H10A H 0.1858 0.5866 -0.2040 0.040 Uiso 1 1 calc R . .
H10B H 0.2058 0.6355 -0.2778 0.040 Uiso 1 1 calc R . .
H10C H 0.1096 0.6968 -0.2270 0.040 Uiso 1 1 calc R . .
C11 C 0.0175(2) 0.6699(2) 0.01848(17) 0.0171(6) Uani 1 1 d . . .
C12 C -0.0766(3) 0.7606(2) 0.04153(19) 0.0243(7) Uani 1 1 d . . .
H12A H -0.1040 0.8081 0.0005 0.036 Uiso 1 1 calc R . .
H12B H -0.0495 0.7869 0.0788 0.036 Uiso 1 1 calc R . .
H12C H -0.1365 0.7449 0.0601 0.036 Uiso 1 1 calc R . .
C13 C 0.0602(3) 0.5951(2) 0.08230(18) 0.0222(7) Uani 1 1 d . . .
H13A H 0.0894 0.6202 0.1193 0.033 Uiso 1 1 calc R . .
H13B H 0.1188 0.5364 0.0670 0.033 Uiso 1 1 calc R . .
H13C H -0.0004 0.5807 0.1015 0.033 Uiso 1 1 calc R . .
C14 C -0.0311(3) 0.6295(3) -0.03706(19) 0.0278(8) Uani 1 1 d . . .
H14A H -0.0905 0.6152 -0.0158 0.042 Uiso 1 1 calc R . .
H14B H 0.0268 0.5707 -0.0528 0.042 Uiso 1 1 calc R . .
H14C H -0.0606 0.6769 -0.0780 0.042 Uiso 1 1 calc R . .
C15 C 0.5445(2) 0.8652(2) -0.11334(18) 0.0213(7) Uani 1 1 d . . .
H15A H 0.5621 0.9217 -0.1141 0.026 Uiso 1 1 calc R . .
H15B H 0.5391 0.8503 -0.1629 0.026 Uiso 1 1 calc R . .
C16 C 0.6307(2) 0.7797(2) -0.07013(18) 0.0199(7) Uani 1 1 d . . .
H16A H 0.6942 0.7446 -0.0999 0.024 Uiso 1 1 calc R . .
H16B H 0.6576 0.8006 -0.0288 0.024 Uiso 1 1 calc R . .
C17 C 0.3424(3) 0.9710(2) -0.08645(19) 0.0244(7) Uani 1 1 d . . .
H17 H 0.2822 0.9613 -0.0597 0.029 Uiso 1 1 calc R . .
C18 C 0.3594(3) 1.0514(3) -0.0546(2) 0.0324(9) Uani 1 1 d . . .
H18A H 0.3771 1.0348 -0.0036 0.049 Uiso 1 1 calc R . .
H18B H 0.2918 1.1106 -0.0613 0.049 Uiso 1 1 calc R . .
H18C H 0.4202 1.0610 -0.0784 0.049 Uiso 1 1 calc R . .
C19 C 0.3066(3) 0.9941(3) -0.1642(2) 0.0359(9) Uani 1 1 d . . .
H19A H 0.3635 1.0052 -0.1919 0.054 Uiso 1 1 calc R . .
H19B H 0.2372 1.0518 -0.1692 0.054 Uiso 1 1 calc R . .
H19C H 0.2958 0.9403 -0.1818 0.054 Uiso 1 1 calc R . .
C20 C 0.6402(3) 0.6275(2) -0.00608(18) 0.0219(7) Uani 1 1 d . . .
H20 H 0.7114 0.5976 -0.0313 0.026 Uiso 1 1 calc R . .
C21 C 0.6686(3) 0.6393(3) 0.06953(19) 0.0301(8) Uani 1 1 d . . .
H21A H 0.7049 0.6832 0.0682 0.045 Uiso 1 1 calc R . .
H21B H 0.7184 0.5768 0.0923 0.045 Uiso 1 1 calc R . .
H21C H 0.6009 0.6654 0.0968 0.045 Uiso 1 1 calc R . .
C22 C 0.5844(3) 0.5593(2) -0.0068(2) 0.0298(8) Uani 1 1 d . . .
H22A H 0.5159 0.5845 0.0197 0.045 Uiso 1 1 calc R . .
H22B H 0.6338 0.4964 0.0155 0.045 Uiso 1 1 calc R . .
H22C H 0.5676 0.5530 -0.0561 0.045 Uiso 1 1 calc R . .
C23 C 0.0558(3) 0.8966(2) 0.22768(17) 0.0236(7) Uani 1 1 d . . .
H23A H -0.0064 0.8800 0.2172 0.028 Uiso 1 1 calc R . .
H23B H 0.0276 0.9562 0.2524 0.028 Uiso 1 1 calc R . .
C24 C 0.1450(3) 0.8154(2) 0.27243(18) 0.0266(7) Uani 1 1 d . . .
H24A H 0.1888 0.8399 0.3002 0.032 Uiso 1 1 calc R . .
H24B H 0.1121 0.7821 0.3058 0.032 Uiso 1 1 calc R . .
C25 C 0.0678(3) 0.9945(2) 0.11348(17) 0.0213(7) Uani 1 1 d . . .
H25 H 0.1133 0.9813 0.0697 0.026 Uiso 1 1 calc R . .
C26 C 0.0800(3) 1.0765(3) 0.1466(2) 0.0336(9) Uani 1 1 d . . .
H26A H 0.0358 1.0914 0.1895 0.050 Uiso 1 1 calc R . .
H26B H 0.0545 1.1330 0.1123 0.050 Uiso 1 1 calc R . .
H26C H 0.1577 1.0578 0.1593 0.050 Uiso 1 1 calc R . .
C27 C -0.0511(3) 1.0204(3) 0.0907(2) 0.0322(8) Uani 1 1 d . . .
H27A H -0.0549 0.9672 0.0674 0.048 Uiso 1 1 calc R . .
H27B H -0.0772 1.0779 0.0573 0.048 Uiso 1 1 calc R . .
H27C H -0.0975 1.0328 0.1326 0.048 Uiso 1 1 calc R . .
C28 C 0.3059(3) 0.6621(2) 0.24783(19) 0.0262(7) Uani 1 1 d . . .
H28 H 0.2773 0.6299 0.2859 0.031 Uiso 1 1 calc R . .
C29 C 0.3974(3) 0.6810(3) 0.2809(3) 0.0487(12) Uani 1 1 d . . .
H29A H 0.4294 0.7100 0.2441 0.073 Uiso 1 1 calc R . .
H29B H 0.4548 0.6205 0.3014 0.073 Uiso 1 1 calc R . .
H29C H 0.3672 0.7248 0.3184 0.073 Uiso 1 1 calc R . .
C30 C 0.3501(3) 0.5943(3) 0.1892(2) 0.0356(9) Uani 1 1 d . . .
H30A H 0.2892 0.5851 0.1673 0.053 Uiso 1 1 calc R . .
H30B H 0.4050 0.5324 0.2096 0.053 Uiso 1 1 calc R . .
H30C H 0.3844 0.6216 0.1530 0.053 Uiso 1 1 calc R . .
C31 C 0.7593(2) 0.7415(2) 0.52387(16) 0.0135(6) Uani 1 1 d . . .
C32 C 0.8007(2) 0.7126(2) 0.59301(17) 0.0165(6) Uani 1 1 d . A .
C33 C 0.7509(2) 0.6747(2) 0.64489(16) 0.0179(6) Uani 1 1 d . . .
C34 C 0.6581(2) 0.6637(2) 0.62230(17) 0.0191(6) Uani 1 1 d . A .
H34 H 0.6233 0.6369 0.6562 0.023 Uiso 1 1 calc R . .
C35 C 0.6125(2) 0.6894(2) 0.55297(17) 0.0165(6) Uani 1 1 d . . .
C36 C 0.6638(2) 0.7308(2) 0.50589(16) 0.0150(6) Uani 1 1 d . A .
C37 C 0.7957(3) 0.6461(3) 0.72201(18) 0.0288(8) Uani 1 1 d . A .
C38 C 0.9115(3) 0.5641(3) 0.7221(2) 0.0513(12) Uani 1 1 d . . .
H38A H 0.9407 0.5453 0.7712 0.077 Uiso 1 1 calc R A .
H38B H 0.9603 0.5855 0.6937 0.077 Uiso 1 1 calc R . .
H38C H 0.9075 0.5091 0.7016 0.077 Uiso 1 1 calc R . .
C39 C 0.8017(3) 0.7312(3) 0.75528(19) 0.0374(10) Uani 1 1 d . . .
H39A H 0.8274 0.7124 0.8050 0.056 Uiso 1 1 calc R A .
H39B H 0.7283 0.7844 0.7534 0.056 Uiso 1 1 calc R . .
H39C H 0.8531 0.7513 0.7287 0.056 Uiso 1 1 calc R . .
C40 C 0.7225(4) 0.6120(3) 0.7685(2) 0.0424(10) Uani 1 1 d . . .
H40A H 0.7176 0.5570 0.7485 0.064 Uiso 1 1 calc R A .
H40B H 0.6486 0.6640 0.7699 0.064 Uiso 1 1 calc R . .
H40C H 0.7544 0.5930 0.8169 0.064 Uiso 1 1 calc R . .
C41 C 0.5137(2) 0.6696(2) 0.53098(18) 0.0199(7) Uani 1 1 d . A .
C42 C 0.5493(3) 0.6008(2) 0.47138(19) 0.0263(8) Uani 1 1 d . . .
H42A H 0.6068 0.5392 0.4899 0.039 Uiso 1 1 calc R A .
H42B H 0.5781 0.6283 0.4318 0.039 Uiso 1 1 calc R . .
H42C H 0.4856 0.5913 0.4546 0.039 Uiso 1 1 calc R . .
C43 C 0.4158(3) 0.7625(2) 0.5042(2) 0.0282(8) Uani 1 1 d . . .
H43A H 0.3558 0.7474 0.4879 0.042 Uiso 1 1 calc R A .
H43B H 0.4390 0.7946 0.4645 0.042 Uiso 1 1 calc R . .
H43C H 0.3902 0.8048 0.5430 0.042 Uiso 1 1 calc R . .
C44 C 0.4737(3) 0.6228(3) 0.5928(2) 0.0292(8) Uani 1 1 d . . .
H44A H 0.4469 0.6667 0.6306 0.044 Uiso 1 1 calc R A .
H44B H 0.5348 0.5635 0.6117 0.044 Uiso 1 1 calc R . .
H44C H 0.4136 0.6081 0.5760 0.044 Uiso 1 1 calc R . .
C45 C 1.0527(3) 0.8496(3) 0.61603(19) 0.0249(7) Uani 1 1 d . . .
H45A H 1.0498 0.8284 0.6667 0.030 Uiso 1 1 calc R . .
H45B H 1.0701 0.9063 0.6132 0.030 Uiso 1 1 calc R . .
C46 C 1.1363(3) 0.7696(2) 0.57673(19) 0.0243(7) Uani 1 1 d . . .
H46A H 1.1602 0.7958 0.5333 0.029 Uiso 1 1 calc R . .
H46B H 1.2020 0.7312 0.6076 0.029 Uiso 1 1 calc R . .
C47 C 0.8476(3) 0.9581(2) 0.58747(19) 0.0261(7) Uani 1 1 d . . .
H47 H 0.7861 0.9521 0.5615 0.031 Uiso 1 1 calc R . .
C48 C 0.8168(4) 0.9681(3) 0.6644(2) 0.0424(10) Uani 1 1 d . . .
H48A H 0.8052 0.9120 0.6836 0.064 Uiso 1 1 calc R . .
H48B H 0.7488 1.0260 0.6682 0.064 Uiso 1 1 calc R . .
H48C H 0.8763 0.9728 0.6916 0.064 Uiso 1 1 calc R . .
C49 C 0.8604(3) 1.0444(3) 0.5534(2) 0.0387(9) Uani 1 1 d . . .
H49A H 0.9220 1.0510 0.5767 0.058 Uiso 1 1 calc R . .
H49B H 0.7924 1.1019 0.5587 0.058 Uiso 1 1 calc R . .
H49C H 0.8753 1.0367 0.5027 0.058 Uiso 1 1 calc R . .
C50 C 1.1423(3) 0.6241(2) 0.52168(19) 0.0250(7) Uani 1 1 d . . .
H50 H 1.2143 0.5895 0.5482 0.030 Uiso 1 1 calc R . .
C51 C 1.0849(3) 0.5579(3) 0.5247(2) 0.0390(10) Uani 1 1 d . . .
H51A H 1.0674 0.5459 0.5742 0.059 Uiso 1 1 calc R . .
H51B H 1.1333 0.4971 0.5061 0.059 Uiso 1 1 calc R . .
H51C H 1.0166 0.5875 0.4959 0.059 Uiso 1 1 calc R . .
C52 C 1.1680(3) 0.6465(3) 0.4451(2) 0.0341(9) Uani 1 1 d . . .
H52A H 1.0990 0.6827 0.4179 0.051 Uiso 1 1 calc R . .
H52B H 1.2103 0.5866 0.4234 0.051 Uiso 1 1 calc R . .
H52C H 1.2113 0.6847 0.4448 0.051 Uiso 1 1 calc R . .
C53 C 0.5377(3) 0.8885(3) 0.28722(19) 0.0284(8) Uani 1 1 d . A .
H53A H 0.5046 0.9448 0.2522 0.034 Uiso 1 1 calc R . .
H53B H 0.4788 0.8703 0.3058 0.034 Uiso 1 1 calc R . .
C54 C 0.6274(3) 0.8054(3) 0.25349(18) 0.0281(8) Uani 1 1 d . A .
H54A H 0.5959 0.7657 0.2316 0.034 Uiso 1 1 calc R . .
H54B H 0.6652 0.8292 0.2164 0.034 Uiso 1 1 calc R . .
C55A C 0.5520(7) 0.9991(7) 0.3838(5) 0.0222(18) Uani 0.633(6) 1 d P A 1
H55A H 0.6005 0.9876 0.4268 0.027 Uiso 0.633(6) 1 calc PR A 1
C56A C 0.4355(5) 1.0228(5) 0.4085(4) 0.0374(17) Uani 0.633(6) 1 d P A 1
H56A H 0.4349 0.9697 0.4405 0.056 Uiso 0.633(6) 1 calc PR A 1
H56B H 0.3868 1.0330 0.3671 0.056 Uiso 0.633(6) 1 calc PR A 1
H56C H 0.4093 1.0812 0.4338 0.056 Uiso 0.633(6) 1 calc PR A 1
C57A C 0.5582(6) 1.0812(4) 0.3362(3) 0.0411(18) Uani 0.633(6) 1 d P A 1
H57A H 0.5332 1.1387 0.3624 0.062 Uiso 0.633(6) 1 calc PR A 1
H57B H 0.5108 1.0938 0.2937 0.062 Uiso 0.633(6) 1 calc PR A 1
H57C H 0.6345 1.0639 0.3218 0.062 Uiso 0.633(6) 1 calc PR A 1
C55B C 0.5178(11) 0.9894(11) 0.3801(8) 0.016(3) Uani 0.367(6) 1 d P A 2
H55B H 0.4615 0.9712 0.4044 0.019 Uiso 0.367(6) 1 calc PR A 2
C56B C 0.5857(7) 1.0103(7) 0.4364(5) 0.025(2) Uani 0.367(6) 1 d P A 2
H56D H 0.5382 1.0677 0.4595 0.037 Uiso 0.367(6) 1 calc PR A 2
H56E H 0.6465 1.0208 0.4134 0.037 Uiso 0.367(6) 1 calc PR A 2
H56F H 0.6156 0.9556 0.4723 0.037 Uiso 0.367(6) 1 calc PR A 2
C57B C 0.4593(9) 1.0801(7) 0.3302(5) 0.032(3) Uani 0.367(6) 1 d P A 2
H57D H 0.4204 1.1346 0.3584 0.047 Uiso 0.367(6) 1 calc PR A 2
H57E H 0.4062 1.0712 0.2993 0.047 Uiso 0.367(6) 1 calc PR A 2
H57F H 0.5138 1.0925 0.3008 0.047 Uiso 0.367(6) 1 calc PR A 2
C58 C 0.8079(3) 0.6691(2) 0.29855(19) 0.0265(8) Uani 1 1 d . A .
H58 H 0.8491 0.6451 0.3451 0.032 Uiso 1 1 calc R . .
C59 C 0.7849(4) 0.5889(3) 0.2733(3) 0.0596(15) Uani 1 1 d . . .
H59A H 0.7363 0.5741 0.3068 0.089 Uiso 1 1 calc R A .
H59B H 0.8544 0.5321 0.2707 0.089 Uiso 1 1 calc R . .
H59C H 0.7490 0.6084 0.2260 0.089 Uiso 1 1 calc R . .
C60 C 0.8800(4) 0.6992(3) 0.2484(2) 0.0527(13) Uani 1 1 d . . .
H60A H 0.8433 0.7209 0.2015 0.079 Uiso 1 1 calc R A .
H60B H 0.9511 0.6447 0.2440 0.079 Uiso 1 1 calc R . .
H60C H 0.8919 0.7516 0.2675 0.079 Uiso 1 1 calc R . .

loop_
_atom_site_aniso_label
_atom_site_aniso_U_11
_atom_site_aniso_U_22
_atom_site_aniso_U_33
_atom_site_aniso_U_23
_atom_site_aniso_U_13
_atom_site_aniso_U_12
Pd1 0.00917(11) 0.01857(12) 0.01372(12) -0.00367(9) 0.00079(8) -0.00710(9)
Pd2 0.00851(11) 0.02017(12) 0.01356(12) -0.00025(9) 0.00116(8) -0.00647(9)
P1 0.0092(3) 0.0169(4) 0.0172(4) -0.0029(3) 0.0012(3) -0.0061(3)
P2 0.0115(3) 0.0168(4) 0.0137(4) -0.0029(3) 0.0012(3) -0.0058(3)
P3 0.0081(3) 0.0225(4) 0.0182(4) 0.0005(3) -0.0009(3) -0.0060(3)
P4 0.0120(4) 0.0179(4) 0.0141(4) -0.0017(3) 0.0000(3) -0.0056(3)
Cl1 0.0255(4) 0.0413(5) 0.0254(4) -0.0103(4) -0.0016(3) -0.0218(4)
Cl2 0.0240(4) 0.0446(5) 0.0254(4) 0.0064(4) 0.0043(3) -0.0208(4)
N1 0.0093(12) 0.0165(13) 0.0258(15) 0.0007(11) 0.0026(10) -0.0041(11)
N2 0.0113(12) 0.0178(13) 0.0214(14) -0.0014(11) 0.0018(10) -0.0058(11)
N3 0.0170(13) 0.0173(13) 0.0143(13) -0.0010(10) 0.0021(10) -0.0040(11)
N4 0.0179(13) 0.0184(13) 0.0154(13) -0.0002(11) 0.0016(11) -0.0034(11)
N5 0.0134(13) 0.0252(15) 0.0257(15) -0.0034(12) -0.0061(11) -0.0064(12)
N6 0.0101(12) 0.0234(14) 0.0273(15) -0.0011(12) 0.0008(11) -0.0063(11)
N7 0.0166(13) 0.0183(13) 0.0177(14) -0.0028(11) -0.0015(11) -0.0030(11)
N8 0.0179(13) 0.0190(13) 0.0166(14) -0.0048(11) -0.0025(11) -0.0035(11)
O1 0.0127(10) 0.0247(12) 0.0152(11) -0.0051(9) 0.0034(8) -0.0100(9)
O2 0.0152(10) 0.0264(12) 0.0156(11) -0.0076(9) 0.0064(8) -0.0129(10)
O3 0.0117(10) 0.0374(14) 0.0183(12) 0.0039(10) -0.0005(9) -0.0129(10)
O4 0.0173(11) 0.0328(13) 0.0178(12) 0.0043(10) -0.0055(9) -0.0165(10)
C1 0.0095(13) 0.0135(14) 0.0145(15) -0.0010(11) -0.0014(11) -0.0039(11)
C2 0.0061(13) 0.0150(14) 0.0185(16) 0.0006(12) 0.0006(11) -0.0024(11)
C3 0.0147(14) 0.0145(14) 0.0133(15) -0.0012(12) -0.0012(11) -0.0046(12)
C4 0.0123(14) 0.0168(14) 0.0169(15) -0.0013(12) -0.0037(12) -0.0075(12)
C5 0.0091(13) 0.0134(14) 0.0232(17) 0.0004(12) -0.0003(12) -0.0042(12)
C6 0.0109(13) 0.0159(14) 0.0151(15) -0.0026(12) 0.0026(11) -0.0038(12)
C7 0.0217(16) 0.0218(16) 0.0153(16) -0.0048(13) -0.0005(12) -0.0108(14)
C8 0.0277(17) 0.0265(17) 0.0152(16) -0.0005(13) -0.0007(13) -0.0158(15)
C9 0.0256(18) 0.0260(18) 0.0211(18) -0.0071(14) 0.0062(14) -0.0034(15)
C10 0.038(2) 0.0336(19) 0.0172(17) -0.0043(14) -0.0003(15) -0.0236(17)
C11 0.0134(14) 0.0192(15) 0.0214(16) -0.0034(13) 0.0012(12) -0.0092(13)
C12 0.0105(14) 0.0270(18) 0.034(2) -0.0014(15) 0.0044(13) -0.0064(14)
C13 0.0191(16) 0.0228(17) 0.0275(18) -0.0008(14) 0.0027(14) -0.0118(14)
C14 0.0196(16) 0.040(2) 0.032(2) -0.0057(16) 0.0000(14) -0.0195(16)
C15 0.0164(15) 0.0241(17) 0.0268(18) -0.0020(14) 0.0058(13) -0.0121(14)
C16 0.0098(14) 0.0237(16) 0.0268(18) -0.0018(14) 0.0053(12) -0.0075(13)
C17 0.0131(15) 0.0218(17) 0.037(2) 0.0005(15) -0.0006(14) -0.0062(13)
C18 0.0223(18) 0.0230(18) 0.048(2) -0.0068(17) 0.0012(17) -0.0044(15)
C19 0.033(2) 0.0272(19) 0.044(2) 0.0089(17) -0.0137(18) -0.0108(17)
C20 0.0123(14) 0.0219(17) 0.0268(18) 0.0020(14) -0.0022(13) -0.0030(13)
C21 0.0255(18) 0.036(2) 0.030(2) 0.0041(16) -0.0083(15) -0.0152(17)
C22 0.0299(19) 0.0220(17) 0.037(2) 0.0014(15) -0.0047(16) -0.0110(16)
C23 0.0235(17) 0.0243(17) 0.0197(17) -0.0029(14) 0.0090(14) -0.0065(14)
C24 0.0326(19) 0.0267(18) 0.0151(17) -0.0015(14) 0.0053(14) -0.0071(16)
C25 0.0210(16) 0.0217(16) 0.0172(17) 0.0026(13) 0.0012(13) -0.0056(14)
C26 0.045(2) 0.0239(19) 0.031(2) 0.0015(16) -0.0012(17) -0.0144(18)
C27 0.0225(18) 0.031(2) 0.032(2) 0.0008(16) -0.0038(15) -0.0002(16)
C28 0.0241(17) 0.0240(17) 0.0241(19) 0.0059(14) -0.0034(14) -0.0050(15)
C29 0.035(2) 0.046(3) 0.054(3) 0.003(2) -0.025(2) -0.006(2)
C30 0.0276(19) 0.0256(19) 0.042(2) 0.0012(17) 0.0063(17) 0.0001(16)
C31 0.0099(13) 0.0161(14) 0.0137(15) -0.0008(11) 0.0030(11) -0.0049(12)
C32 0.0084(13) 0.0190(15) 0.0206(16) -0.0033(13) -0.0006(12) -0.0039(12)
C33 0.0136(14) 0.0208(16) 0.0157(16) 0.0017(12) 0.0015(12) -0.0042(13)
C34 0.0154(15) 0.0189(15) 0.0220(17) 0.0016(13) 0.0050(13) -0.0070(13)
C35 0.0121(14) 0.0159(14) 0.0218(17) -0.0029(12) 0.0034(12) -0.0059(12)
C36 0.0130(14) 0.0129(14) 0.0176(16) -0.0020(12) -0.0009(12) -0.0036(12)
C37 0.0237(17) 0.042(2) 0.0179(18) 0.0078(15) -0.0010(14) -0.0126(17)
C38 0.034(2) 0.059(3) 0.038(3) 0.024(2) -0.0086(19) -0.002(2)
C39 0.036(2) 0.072(3) 0.0164(18) -0.0010(18) 0.0009(16) -0.035(2)
C40 0.050(3) 0.064(3) 0.022(2) 0.0107(19) -0.0011(18) -0.034(2)
C41 0.0139(15) 0.0205(16) 0.0269(18) -0.0023(13) 0.0021(13) -0.0090(13)
C42 0.0220(17) 0.0249(18) 0.037(2) -0.0047(15) -0.0008(15) -0.0146(15)
C43 0.0124(15) 0.0272(18) 0.045(2) -0.0051(16) 0.0000(15) -0.0082(14)
C44 0.0233(17) 0.034(2) 0.037(2) -0.0052(16) 0.0089(15) -0.0190(16)
C45 0.0178(16) 0.0330(19) 0.0249(18) -0.0009(15) -0.0056(14) -0.0117(15)
C46 0.0112(14) 0.0337(19) 0.0260(18) 0.0040(15) -0.0067(13) -0.0084(14)
C47 0.0175(16) 0.0277(18) 0.030(2) -0.0060(15) 0.0002(14) -0.0062(14)
C48 0.045(2) 0.040(2) 0.035(2) -0.0107(19) 0.0113(19) -0.009(2)
C49 0.031(2) 0.029(2) 0.048(3) 0.0028(18) 0.0026(18) -0.0053(17)
C50 0.0158(15) 0.0258(17) 0.0276(19) -0.0015(14) 0.0021(13) -0.0032(14)
C51 0.035(2) 0.034(2) 0.052(3) -0.0113(19) 0.0095(19) -0.0166(19)
C52 0.030(2) 0.042(2) 0.030(2) -0.0083(17) 0.0086(16) -0.0136(18)
C53 0.0178(16) 0.035(2) 0.0234(19) -0.0052(15) -0.0034(14) -0.0019(15)
C54 0.0266(18) 0.036(2) 0.0167(17) -0.0095(15) -0.0030(14) -0.0063(16)
C55A 0.019(4) 0.023(4) 0.022(3) -0.011(3) -0.001(3) -0.005(3)
C56A 0.025(3) 0.041(4) 0.040(4) -0.017(3) 0.009(3) -0.005(3)
C57A 0.058(5) 0.029(3) 0.034(4) -0.008(3) 0.001(3) -0.014(3)
C55B 0.018(7) 0.015(5) 0.016(5) 0.002(4) -0.008(6) -0.010(5)
C56B 0.018(4) 0.031(5) 0.028(6) -0.009(4) 0.004(4) -0.013(4)
C57B 0.034(6) 0.023(5) 0.029(6) -0.008(4) -0.007(4) -0.003(4)
C58 0.0239(17) 0.0203(17) 0.0279(19) -0.0068(14) 0.0017(14) -0.0011(14)
C59 0.049(3) 0.034(2) 0.087(4) -0.027(3) -0.018(3) -0.005(2)
C60 0.038(2) 0.048(3) 0.047(3) 0.002(2) 0.019(2) 0.005(2)

loop_
_atom_type_symbol
_atom_type_description
_atom_type_scat_dispersion_real
_atom_type_scat_dispersion_imag
_atom_type_scat_source
C C 0.0033 0.0016 'International Tables Vol C Tables 4.2.6.8 and 6.1.1.4'
H H 0.0000 0.0000 'International Tables Vol C Tables 4.2.6.8 and 6.1.1.4'
N N 0.0061 0.0033 'International Tables Vol C Tables 4.2.6.8 and 6.1.1.4'
O O 0.0106 0.0060 'International Tables Vol C Tables 4.2.6.8 and 6.1.1.4'
P P 0.1023 0.0942 'International Tables Vol C Tables 4.2.6.8 and 6.1.1.4'
Cl Cl 0.1484 0.1585 'International Tables Vol C Tables 4.2.6.8 and 6.1.1.4'
Pd Pd -0.9988 1.0072 'International Tables Vol C Tables 4.2.6.8 and 6.1.1.4'

loop_
_geom_angle_atom_site_label_1
_geom_angle_atom_site_label_2
_geom_angle_atom_site_label_3
_geom_angle
C1 Pd1 P1 81.46(9)
C1 Pd1 P2 82.08(9)
P1 Pd1 P2 163.41(3)
C1 Pd1 Cl1 175.26(9)
P1 Pd1 Cl1 99.39(4)
P2 Pd1 Cl1 96.84(4)
C31 Pd2 P3 81.33(9)
C31 Pd2 P4 81.87(9)
P3 Pd2 P4 163.20(3)
C31 Pd2 Cl2 175.27(9)
P3 Pd2 Cl2 97.80(4)
P4 Pd2 Cl2 98.91(4)
N1 P1 O1 109.16(13)
N1 P1 N2 93.71(13)
O1 P1 N2 102.51(12)
N1 P1 Pd1 116.69(10)
O1 P1 Pd1 103.28(8)
N2 P1 Pd1 129.95(10)
N3 P2 N4 93.81(14)
N3 P2 O2 108.82(13)
N4 P2 O2 100.96(12)
N3 P2 Pd1 118.97(10)
N4 P2 Pd1 129.78(10)
O2 P2 Pd1 102.47(8)
N5 P3 O3 109.11(14)
N5 P3 N6 94.08(14)
O3 P3 N6 101.61(13)
N5 P3 Pd2 116.00(11)
O3 P3 Pd2 103.45(8)
N6 P3 Pd2 130.90(11)
N8 P4 N7 94.41(14)
N8 P4 O4 103.03(13)
N7 P4 O4 106.16(13)
N8 P4 Pd2 124.33(10)
N7 P4 Pd2 123.66(10)
O4 P4 Pd2 102.85(8)
C15 N1 C17 123.0(3)
C15 N1 P1 113.3(2)
C17 N1 P1 121.8(2)
C16 N2 C20 117.2(2)
C16 N2 P1 111.6(2)
C20 N2 P1 125.0(2)
C23 N3 C25 122.5(3)
C23 N3 P2 111.4(2)
C25 N3 P2 123.8(2)
C28 N4 C24 118.7(3)
C28 N4 P2 125.2(2)
C24 N4 P2 113.0(2)
C45 N5 C47 122.5(3)
C45 N5 P3 112.5(2)
C47 N5 P3 121.8(2)
C50 N6 C46 117.6(2)
C50 N6 P3 125.1(2)
C46 N6 P3 111.4(2)
C55B N7 C53 109.7(5)
C53 N7 C55A 126.4(4)
C55B N7 P4 127.3(6)
C53 N7 P4 109.8(2)
C55A N7 P4 120.4(4)
C58 N8 C54 120.7(3)
C58 N8 P4 122.1(2)
C54 N8 P4 113.2(2)
C2 O1 P1 115.83(19)
C6 O2 P2 116.32(18)
C32 O3 P3 116.22(19)
C36 O4 P4 116.64(18)
C2 C1 C6 118.2(3)
C2 C1 Pd1 121.2(2)
C6 C1 Pd1 120.5(2)
C1 C2 O1 118.1(3)
C1 C2 C3 122.8(3)
O1 C2 C3 119.1(3)
C4 C3 C2 115.3(3)
C4 C3 C7 121.6(3)
C2 C3 C7 123.1(3)
C5 C4 C3 125.2(3)
C5 C4 H4 117.4
C3 C4 H4 117.4
C4 C5 C6 115.6(3)
C4 C5 C11 122.3(3)
C6 C5 C11 122.1(3)
O2 C6 C5 119.0(3)
O2 C6 C1 118.3(3)
C5 C6 C1 122.7(3)
C10 C7 C3 111.4(3)
C10 C7 C9 108.1(3)
C3 C7 C9 110.1(3)
C10 C7 C8 107.6(3)
C3 C7 C8 110.2(2)
C9 C7 C8 109.4(3)
C7 C8 H8A 109.5
C7 C8 H8B 109.5
H8A C8 H8B 109.5
C7 C8 H8C 109.5
H8A C8 H8C 109.5
H8B C8 H8C 109.5
C7 C9 H9A 109.5
C7 C9 H9B 109.5
H9A C9 H9B 109.5
C7 C9 H9C 109.5
H9A C9 H9C 109.5
H9B C9 H9C 109.5
C7 C10 H10A 109.5
C7 C10 H10B 109.5
H10A C10 H10B 109.5
C7 C10 H10C 109.5
H10A C10 H10C 109.5
H10B C10 H10C 109.5
C12 C11 C13 109.7(3)
C12 C11 C14 107.0(3)
C13 C11 C14 108.0(3)
C12 C11 C5 111.1(2)
C13 C11 C5 109.5(2)
C14 C11 C5 111.4(3)
C11 C12 H12A 109.5
C11 C12 H12B 109.5
H12A C12 H12B 109.5
C11 C12 H12C 109.5
H12A C12 H12C 109.5
H12B C12 H12C 109.5
C11 C13 H13A 109.5
C11 C13 H13B 109.5
H13A C13 H13B 109.5
C11 C13 H13C 109.5
H13A C13 H13C 109.5
H13B C13 H13C 109.5
C11 C14 H14A 109.5
C11 C14 H14B 109.5
H14A C14 H14B 109.5
C11 C14 H14C 109.5
H14A C14 H14C 109.5
H14B C14 H14C 109.5
N1 C15 C16 103.4(2)
N1 C15 H15A 111.1
C16 C15 H15A 111.1
N1 C15 H15B 111.1
C16 C15 H15B 111.1
H15A C15 H15B 109.1
N2 C16 C15 105.3(2)
N2 C16 H16A 110.7
C15 C16 H16A 110.7
N2 C16 H16B 110.7
C15 C16 H16B 110.7
H16A C16 H16B 108.8
N1 C17 C19 111.6(3)
N1 C17 C18 109.8(3)
C19 C17 C18 112.9(3)
N1 C17 H17 107.4
C19 C17 H17 107.4
C18 C17 H17 107.4
C17 C18 H18A 109.5
C17 C18 H18B 109.5
H18A C18 H18B 109.5
C17 C18 H18C 109.5
H18A C18 H18C 109.5
H18B C18 H18C 109.5
C17 C19 H19A 109.5
C17 C19 H19B 109.5
H19A C19 H19B 109.5
C17 C19 H19C 109.5
H19A C19 H19C 109.5
H19B C19 H19C 109.5
N2 C20 C22 111.0(3)
N2 C20 C21 112.9(3)
C22 C20 C21 111.5(3)
N2 C20 H20 107.0
C22 C20 H20 107.0
C21 C20 H20 107.0
C20 C21 H21A 109.5
C20 C21 H21B 109.5
H21A C21 H21B 109.5
C20 C21 H21C 109.5
H21A C21 H21C 109.5
H21B C21 H21C 109.5
C20 C22 H22A 109.5
C20 C22 H22B 109.5
H22A C22 H22B 109.5
C20 C22 H22C 109.5
H22A C22 H22C 109.5
H22B C22 H22C 109.5
N3 C23 C24 104.2(3)
N3 C23 H23A 110.9
C24 C23 H23A 110.9
N3 C23 H23B 110.9
C24 C23 H23B 110.9
H23A C23 H23B 108.9
N4 C24 C23 105.1(3)
N4 C24 H24A 110.7
C23 C24 H24A 110.7
N4 C24 H24B 110.7
C23 C24 H24B 110.7
H24A C24 H24B 108.8
N3 C25 C26 110.5(3)
N3 C25 C27 111.4(3)
C26 C25 C27 111.9(3)
N3 C25 H25 107.6
C26 C25 H25 107.6
C27 C25 H25 107.6
C25 C26 H26A 109.5
C25 C26 H26B 109.5
H26A C26 H26B 109.5
C25 C26 H26C 109.5
H26A C26 H26C 109.5
H26B C26 H26C 109.5
C25 C27 H27A 109.5
C25 C27 H27B 109.5
H27A C27 H27B 109.5
C25 C27 H27C 109.5
H27A C27 H27C 109.5
H27B C27 H27C 109.5
N4 C28 C29 112.0(3)
N4 C28 C30 110.8(3)
C29 C28 C30 110.8(3)
N4 C28 H28 107.7
C29 C28 H28 107.7
C30 C28 H28 107.7
C28 C29 H29A 109.5
C28 C29 H29B 109.5
H29A C29 H29B 109.5
C28 C29 H29C 109.5
H29A C29 H29C 109.5
H29B C29 H29C 109.5
C28 C30 H30A 109.5
C28 C30 H30B 109.5
H30A C30 H30B 109.5
C28 C30 H30C 109.5
H30A C30 H30C 109.5
H30B C30 H30C 109.5
C32 C31 C36 117.6(3)
C32 C31 Pd2 121.3(2)
C36 C31 Pd2 121.0(2)
C31 C32 O3 117.5(3)
C31 C32 C33 123.1(3)
O3 C32 C33 119.4(3)
C34 C33 C32 115.8(3)
C34 C33 C37 121.7(3)
C32 C33 C37 122.5(3)
C33 C34 C35 124.5(3)
C33 C34 H34 117.8
C35 C34 H34 117.8
C36 C35 C34 115.9(3)
C36 C35 C41 122.7(3)
C34 C35 C41 121.4(3)
C35 C36 O4 119.4(3)
C35 C36 C31 123.0(3)
O4 C36 C31 117.6(3)
C40 C37 C39 107.7(3)
C40 C37 C38 108.4(3)
C39 C37 C38 109.5(3)
C40 C37 C33 111.7(3)
C39 C37 C33 110.6(3)
C38 C37 C33 108.9(3)
C37 C38 H38A 109.5
C37 C38 H38B 109.5
H38A C38 H38B 109.5
C37 C38 H38C 109.5
H38A C38 H38C 109.5
H38B C38 H38C 109.5
C37 C39 H39A 109.5
C37 C39 H39B 109.5
H39A C39 H39B 109.5
C37 C39 H39C 109.5
H39A C39 H39C 109.5
H39B C39 H39C 109.5
C37 C40 H40A 109.5
C37 C40 H40B 109.5
H40A C40 H40B 109.5
C37 C40 H40C 109.5
H40A C40 H40C 109.5
H40B C40 H40C 109.5
C44 C41 C43 107.4(3)
C44 C41 C35 112.1(3)
C43 C41 C35 111.3(3)
C44 C41 C42 107.9(3)
C43 C41 C42 109.4(3)
C35 C41 C42 108.7(2)
C41 C42 H42A 109.5
C41 C42 H42B 109.5
H42A C42 H42B 109.5
C41 C42 H42C 109.5
H42A C42 H42C 109.5
H42B C42 H42C 109.5
C41 C43 H43A 109.5
C41 C43 H43B 109.5
H43A C43 H43B 109.5
C41 C43 H43C 109.5
H43A C43 H43C 109.5
H43B C43 H43C 109.5
C41 C44 H44A 109.5
C41 C44 H44B 109.5
H44A C44 H44B 109.5
C41 C44 H44C 109.5
H44A C44 H44C 109.5
H44B C44 H44C 109.5
N5 C45 C46 103.2(3)
N5 C45 H45A 111.1
C46 C45 H45A 111.1
N5 C45 H45B 111.1
C46 C45 H45B 111.1
H45A C45 H45B 109.1
N6 C46 C45 105.3(2)
N6 C46 H46A 110.7
C45 C46 H46A 110.7
N6 C46 H46B 110.7
C45 C46 H46B 110.7
H46A C46 H46B 108.8
N5 C47 C49 109.9(3)
N5 C47 C48 112.0(3)
C49 C47 C48 112.3(3)
N5 C47 H47 107.4
C49 C47 H47 107.4
C48 C47 H47 107.4
C47 C48 H48A 109.5
C47 C48 H48B 109.5
H48A C48 H48B 109.5
C47 C48 H48C 109.5
H48A C48 H48C 109.5
H48B C48 H48C 109.5
C47 C49 H49A 109.5
C47 C49 H49B 109.5
H49A C49 H49B 109.5
C47 C49 H49C 109.5
H49A C49 H49C 109.5
H49B C49 H49C 109.5
N6 C50 C51 111.1(3)
N6 C50 C52 112.8(3)
C51 C50 C52 110.9(3)
N6 C50 H50 107.2
C51 C50 H50 107.2
C52 C50 H50 107.2
C50 C51 H51A 109.5
C50 C51 H51B 109.5
H51A C51 H51B 109.5
C50 C51 H51C 109.5
H51A C51 H51C 109.5
H51B C51 H51C 109.5
C50 C52 H52A 109.5
C50 C52 H52B 109.5
H52A C52 H52B 109.5
C50 C52 H52C 109.5
H52A C52 H52C 109.5
H52B C52 H52C 109.5
N7 C53 C54 104.6(3)
N7 C53 H53A 110.8
C54 C53 H53A 110.8
N7 C53 H53B 110.8
C54 C53 H53B 110.8
H53A C53 H53B 108.9
N8 C54 C53 105.2(3)
N8 C54 H54A 110.7
C53 C54 H54A 110.7
N8 C54 H54B 110.7
C53 C54 H54B 110.7
H54A C54 H54B 108.8
N7 C55A C56A 110.5(6)
N7 C55A C57A 110.0(7)
C56A C55A C57A 111.6(7)
N7 C55A H55A 108.2
C56A C55A H55A 108.2
C57A C55A H55A 108.2
N7 C55B C57B 114.1(11)
N7 C55B C56B 106.0(9)
C57B C55B C56B 108.8(10)
N7 C55B H55B 109.3
C57B C55B H55B 109.3
C56B C55B H55B 109.3
C55B C56B H56D 109.5
C55B C56B H56E 109.5
H56D C56B H56E 109.5
C55B C56B H56F 109.5
H56D C56B H56F 109.5
H56E C56B H56F 109.5
C55B C57B H57D 109.5
C55B C57B H57E 109.5
H57D C57B H57E 109.5
C55B C57B H57F 109.5
H57D C57B H57F 109.5
H57E C57B H57F 109.5
N8 C58 C59 110.1(3)
N8 C58 C60 111.8(3)
C59 C58 C60 113.2(4)
N8 C58 H58 107.1
C59 C58 H58 107.1
C60 C58 H58 107.1
C58 C59 H59A 109.5
C58 C59 H59B 109.5
H59A C59 H59B 109.5
C58 C59 H59C 109.5
H59A C59 H59C 109.5
H59B C59 H59C 109.5
C58 C60 H60A 109.5
C58 C60 H60B 109.5
H60A C60 H60B 109.5
C58 C60 H60C 109.5
H60A C60 H60C 109.5
H60B C60 H60C 109.5

loop_
_geom_bond_atom_site_label_1
_geom_bond_atom_site_label_2
_geom_bond_distance
Pd1 C1 1.974(3)
Pd1 P1 2.2730(11)
Pd1 P2 2.2771(10)
Pd1 Cl1 2.3642(10)
Pd2 C31 1.978(3)
Pd2 P3 2.2640(11)
Pd2 P4 2.2713(10)
Pd2 Cl2 2.3679(10)
P1 N1 1.640(3)
P1 O1 1.650(2)
P1 N2 1.662(3)
P2 N3 1.641(3)
P2 N4 1.654(3)
P2 O2 1.657(2)
P3 N5 1.641(3)
P3 O3 1.644(2)
P3 N6 1.659(3)
P4 N8 1.640(3)
P4 N7 1.641(3)
P4 O4 1.660(2)
N1 C15 1.462(4)
N1 C17 1.468(4)
N2 C16 1.466(4)
N2 C20 1.468(4)
N3 C23 1.465(4)
N3 C25 1.466(4)
N4 C28 1.461(4)
N4 C24 1.465(4)
N5 C45 1.466(4)
N5 C47 1.476(4)
N6 C50 1.466(4)
N6 C46 1.473(4)
N7 C55B 1.434(16)
N7 C53 1.467(4)
N7 C55A 1.501(9)
N8 C58 1.463(4)
N8 C54 1.466(4)
O1 C2 1.396(3)
O2 C6 1.389(4)
O3 C32 1.393(3)
O4 C36 1.388(4)
C1 C2 1.385(4)
C1 C6 1.394(4)
C2 C3 1.402(4)
C3 C4 1.397(4)
C3 C7 1.533(4)
C4 C5 1.393(4)
C4 H4 0.9500
C5 C6 1.394(4)
C5 C11 1.540(4)
C7 C10 1.528(4)
C7 C9 1.534(5)
C7 C8 1.540(4)
C8 H8A 0.9800
C8 H8B 0.9800
C8 H8C 0.9800
C9 H9A 0.9800
C9 H9B 0.9800
C9 H9C 0.9800
C10 H10A 0.9800
C10 H10B 0.9800
C10 H10C 0.9800
C11 C12 1.530(4)
C11 C13 1.532(5)
C11 C14 1.535(4)
C12 H12A 0.9800
C12 H12B 0.9800
C12 H12C 0.9800
C13 H13A 0.9800
C13 H13B 0.9800
C13 H13C 0.9800
C14 H14A 0.9800
C14 H14B 0.9800
C14 H14C 0.9800
C15 C16 1.520(4)
C15 H15A 0.9900
C15 H15B 0.9900
C16 H16A 0.9900
C16 H16B 0.9900
C17 C19 1.513(5)
C17 C18 1.516(5)
C17 H17 1.0000
C18 H18A 0.9800
C18 H18B 0.9800
C18 H18C 0.9800
C19 H19A 0.9800
C19 H19B 0.9800
C19 H19C 0.9800
C20 C22 1.519(5)
C20 C21 1.522(5)
C20 H20 1.0000
C21 H21A 0.9800
C21 H21B 0.9800
C21 H21C 0.9800
C22 H22A 0.9800
C22 H22B 0.9800
C22 H22C 0.9800
C23 C24 1.519(5)
C23 H23A 0.9900
C23 H23B 0.9900
C24 H24A 0.9900
C24 H24B 0.9900
C25 C26 1.519(5)
C25 C27 1.523(5)
C25 H25 1.0000
C26 H26A 0.9800
C26 H26B 0.9800
C26 H26C 0.9800
C27 H27A 0.9800
C27 H27B 0.9800
C27 H27C 0.9800
C28 C29 1.518(5)
C28 C30 1.521(5)
C28 H28 1.0000
C29 H29A 0.9800
C29 H29B 0.9800
C29 H29C 0.9800
C30 H30A 0.9800
C30 H30B 0.9800
C30 H30C 0.9800
C31 C32 1.385(4)
C31 C36 1.400(4)
C32 C33 1.397(4)
C33 C34 1.394(4)
C33 C37 1.536(5)
C34 C35 1.403(4)
C34 H34 0.9500
C35 C36 1.385(4)
C35 C41 1.538(4)
C37 C40 1.525(5)
C37 C39 1.529(5)
C37 C38 1.536(5)
C38 H38A 0.9800
C38 H38B 0.9800
C38 H38C 0.9800
C39 H39A 0.9800
C39 H39B 0.9800
C39 H39C 0.9800
C40 H40A 0.9800
C40 H40B 0.9800
C40 H40C 0.9800
C41 C44 1.528(5)
C41 C43 1.534(5)
C41 C42 1.539(5)
C42 H42A 0.9800
C42 H42B 0.9800
C42 H42C 0.9800
C43 H43A 0.9800
C43 H43B 0.9800
C43 H43C 0.9800
C44 H44A 0.9800
C44 H44B 0.9800
C44 H44C 0.9800
C45 C46 1.515(5)
C45 H45A 0.9900
C45 H45B 0.9900
C46 H46A 0.9900
C46 H46B 0.9900
C47 C49 1.503(5)
C47 C48 1.504(5)
C47 H47 1.0000
C48 H48A 0.9800
C48 H48B 0.9800
C48 H48C 0.9800
C49 H49A 0.9800
C49 H49B 0.9800
C49 H49C 0.9800
C50 C51 1.507(5)
C50 C52 1.524(5)
C50 H50 1.0000
C51 H51A 0.9800
C51 H51B 0.9800
C51 H51C 0.9800
C52 H52A 0.9800
C52 H52B 0.9800
C52 H52C 0.9800
C53 C54 1.521(5)
C53 H53A 0.9900
C53 H53B 0.9900
C54 H54A 0.9900
C54 H54B 0.9900
C55A C56A 1.518(9)
C55A C57A 1.521(11)
C55A H55A 1.0000
C56A H56A 0.9800
C56A H56B 0.9800
C56A H56C 0.9800
C57A H57A 0.9800
C57A H57B 0.9800
C57A H57C 0.9800
C55B C57B 1.532(18)
C55B C56B 1.539(14)
C55B H55B 1.0000
C56B H56D 0.9800
C56B H56E 0.9800
C56B H56F 0.9800
C57B H57D 0.9800
C57B H57E 0.9800
C57B H57F 0.9800
C58 C59 1.502(5)
C58 C60 1.520(6)
C58 H58 1.0000
C59 H59A 0.9800
C59 H59B 0.9800
C59 H59C 0.9800
C60 H60A 0.9800
C60 H60B 0.9800
C60 H60C 0.9800

loop_
_geom_torsion_atom_site_label_1
_geom_torsion_atom_site_label_2
_geom_torsion_atom_site_label_3
_geom_torsion_atom_site_label_4
_geom_torsion
C1 Pd1 P1 N1 120.57(14)
P2 Pd1 P1 N1 113.21(14)
Cl1 Pd1 P1 N1 -54.71(11)
C1 Pd1 P1 O1 0.82(12)
P2 Pd1 P1 O1 -6.53(15)
Cl1 Pd1 P1 O1 -174.45(9)
C1 Pd1 P1 N2 -118.39(15)
P2 Pd1 P1 N2 -125.75(15)
Cl1 Pd1 P1 N2 66.33(13)
C1 Pd1 P2 N3 -116.55(14)
P1 Pd1 P2 N3 -109.21(15)
Cl1 Pd1 P2 N3 58.79(12)
C1 Pd1 P2 N4 119.40(15)
P1 Pd1 P2 N4 126.74(15)
Cl1 Pd1 P2 N4 -65.26(13)
C1 Pd1 P2 O2 3.45(12)
P1 Pd1 P2 O2 10.79(15)
Cl1 Pd1 P2 O2 178.79(9)
C31 Pd2 P3 N5 -118.40(15)
P4 Pd2 P3 N5 -116.87(15)
Cl2 Pd2 P3 N5 56.90(12)
C31 Pd2 P3 O3 1.03(12)
P4 Pd2 P3 O3 2.55(16)
Cl2 Pd2 P3 O3 176.33(9)
C31 Pd2 P3 N6 119.78(16)
P4 Pd2 P3 N6 121.30(16)
Cl2 Pd2 P3 N6 -64.92(14)
C31 Pd2 P4 N8 -114.27(15)
P3 Pd2 P4 N8 -115.79(16)
Cl2 Pd2 P4 N8 70.45(13)
C31 Pd2 P4 N7 121.22(15)
P3 Pd2 P4 N7 119.70(15)
Cl2 Pd2 P4 N7 -54.06(13)
C31 Pd2 P4 O4 1.56(12)
P3 Pd2 P4 O4 0.04(15)
Cl2 Pd2 P4 O4 -173.72(9)
O1 P1 N1 C15 -91.5(2)
N2 P1 N1 C15 13.1(2)
Pd1 P1 N1 C15 151.95(19)
O1 P1 N1 C17 73.6(3)
N2 P1 N1 C17 178.2(3)
Pd1 P1 N1 C17 -42.9(3)
N1 P1 N2 C16 10.6(2)
O1 P1 N2 C16 121.1(2)
Pd1 P1 N2 C16 -119.3(2)
N1 P1 N2 C20 162.0(3)
O1 P1 N2 C20 -87.5(3)
Pd1 P1 N2 C20 32.1(3)
N4 P2 N3 C23 -21.3(2)
O2 P2 N3 C23 81.6(2)
Pd1 P2 N3 C23 -161.69(18)
N4 P2 N3 C25 175.7(3)
O2 P2 N3 C25 -81.4(3)
Pd1 P2 N3 C25 35.4(3)
N3 P2 N4 C28 -160.6(3)
O2 P2 N4 C28 89.3(3)
Pd1 P2 N4 C28 -27.2(3)
N3 P2 N4 C24 -0.8(2)
O2 P2 N4 C24 -110.9(2)
Pd1 P2 N4 C24 132.6(2)
O3 P3 N5 C45 88.0(2)
N6 P3 N5 C45 -15.8(3)
Pd2 P3 N5 C45 -155.8(2)
O3 P3 N5 C47 -72.5(3)
N6 P3 N5 C47 -176.3(3)
Pd2 P3 N5 C47 43.8(3)
N5 P3 N6 C50 -160.2(3)
O3 P3 N6 C50 89.3(3)
Pd2 P3 N6 C50 -30.2(3)
N5 P3 N6 C46 -8.2(2)
O3 P3 N6 C46 -118.7(2)
Pd2 P3 N6 C46 121.8(2)
N8 P4 N7 C55B 162.0(6)
O4 P4 N7 C55B 57.0(6)
Pd2 P4 N7 C55B -61.1(6)
N8 P4 N7 C53 25.7(2)
O4 P4 N7 C53 -79.3(2)
Pd2 P4 N7 C53 162.64(18)
N8 P4 N7 C55A -173.9(4)
O4 P4 N7 C55A 81.2(4)
Pd2 P4 N7 C55A -36.9(4)
N7 P4 N8 C58 152.7(3)
O4 P4 N8 C58 -99.6(3)
Pd2 P4 N8 C58 16.1(3)
N7 P4 N8 C54 -5.0(3)
O4 P4 N8 C54 102.7(2)
Pd2 P4 N8 C54 -141.6(2)
N1 P1 O1 C2 -123.5(2)
N2 P1 O1 C2 138.0(2)
Pd1 P1 O1 C2 1.3(2)
N3 P2 O2 C6 120.8(2)
N4 P2 O2 C6 -141.3(2)
Pd1 P2 O2 C6 -6.0(2)
N5 P3 O3 C32 121.0(2)
N6 P3 O3 C32 -140.5(2)
Pd2 P3 O3 C32 -3.1(2)
N8 P4 O4 C36 128.6(2)
N7 P4 O4 C36 -132.8(2)
Pd2 P4 O4 C36 -1.7(2)
P1 Pd1 C1 C2 -3.1(2)
P2 Pd1 C1 C2 174.8(2)
P1 Pd1 C1 C6 -178.8(2)
P2 Pd1 C1 C6 -0.9(2)
C6 C1 C2 O1 -179.3(3)
Pd1 C1 C2 O1 5.0(4)
C6 C1 C2 C3 1.5(4)
Pd1 C1 C2 C3 -174.3(2)
P1 O1 C2 C1 -3.9(3)
P1 O1 C2 C3 175.4(2)
C1 C2 C3 C4 -3.6(4)
O1 C2 C3 C4 177.2(3)
C1 C2 C3 C7 176.6(3)
O1 C2 C3 C7 -2.7(4)
C2 C3 C4 C5 2.0(4)
C7 C3 C4 C5 -178.1(3)
C3 C4 C5 C6 1.6(4)
C3 C4 C5 C11 -178.4(3)
P2 O2 C6 C5 -174.9(2)
P2 O2 C6 C1 6.3(4)
C4 C5 C6 O2 177.2(3)
C11 C5 C6 O2 -2.8(4)
C4 C5 C6 C1 -4.0(4)
C11 C5 C6 C1 176.0(3)
C2 C1 C6 O2 -178.6(3)
Pd1 C1 C6 O2 -2.8(4)
C2 C1 C6 C5 2.6(4)
Pd1 C1 C6 C5 178.4(2)
C4 C3 C7 C10 3.5(4)
C2 C3 C7 C10 -176.7(3)
C4 C3 C7 C9 -116.4(3)
C2 C3 C7 C9 63.4(4)
C4 C3 C7 C8 122.8(3)
C2 C3 C7 C8 -57.3(4)
C4 C5 C11 C12 -119.2(3)
C6 C5 C11 C12 60.8(4)
C4 C5 C11 C13 119.4(3)
C6 C5 C11 C13 -60.6(4)
C4 C5 C11 C14 0.1(4)
C6 C5 C11 C14 -179.9(3)
C17 N1 C15 C16 164.1(3)
P1 N1 C15 C16 -31.0(3)
C20 N2 C16 C15 176.7(3)
P1 N2 C16 C15 -29.5(3)
N1 C15 C16 N2 36.1(3)
C15 N1 C17 C19 55.1(4)
P1 N1 C17 C19 -108.6(3)
C15 N1 C17 C18 -70.9(4)
P1 N1 C17 C18 125.5(3)
C16 N2 C20 C22 -160.8(3)
P1 N2 C20 C22 49.3(4)
C16 N2 C20 C21 73.2(4)
P1 N2 C20 C21 -76.7(3)
C25 N3 C23 C24 -161.0(3)
P2 N3 C23 C24 35.7(3)
C28 N4 C24 C23 -177.6(3)
P2 N4 C24 C23 21.2(3)
N3 C23 C24 N4 -34.0(3)
C23 N3 C25 C26 71.1(4)
P2 N3 C25 C26 -127.7(3)
C23 N3 C25 C27 -54.0(4)
P2 N3 C25 C27 107.1(3)
C24 N4 C28 C29 -69.1(4)
P2 N4 C28 C29 89.6(4)
C24 N4 C28 C30 166.5(3)
P2 N4 C28 C30 -34.7(4)
P3 Pd2 C31 C32 1.1(2)
P4 Pd2 C31 C32 -178.4(3)
P3 Pd2 C31 C36 178.1(2)
P4 Pd2 C31 C36 -1.5(2)
C36 C31 C32 O3 179.5(3)
Pd2 C31 C32 O3 -3.5(4)
C36 C31 C32 C33 -0.7(5)
Pd2 C31 C32 C33 176.3(2)
P3 O3 C32 C31 4.4(4)
P3 O3 C32 C33 -175.5(2)
C31 C32 C33 C34 2.5(5)
O3 C32 C33 C34 -177.6(3)
C31 C32 C33 C37 -177.9(3)
O3 C32 C33 C37 1.9(5)
C32 C33 C34 C35 -1.2(5)
C37 C33 C34 C35 179.2(3)
C33 C34 C35 C36 -1.9(5)
C33 C34 C35 C41 176.5(3)
C34 C35 C36 O4 -176.7(3)
C41 C35 C36 O4 4.9(4)
C34 C35 C36 C31 3.9(4)
C41 C35 C36 C31 -174.4(3)
P4 O4 C36 C35 -178.6(2)
P4 O4 C36 C31 0.8(4)
C32 C31 C36 C35 -2.8(4)
Pd2 C31 C36 C35 -179.8(2)
C32 C31 C36 O4 177.9(3)
Pd2 C31 C36 O4 0.9(4)
C34 C33 C37 C40 -3.6(5)
C32 C33 C37 C40 176.9(3)
C34 C33 C37 C39 -123.6(3)
C32 C33 C37 C39 56.9(4)
C34 C33 C37 C38 116.1(4)
C32 C33 C37 C38 -63.4(4)
C36 C35 C41 C44 179.5(3)
C34 C35 C41 C44 1.2(4)
C36 C35 C41 C43 -60.2(4)
C34 C35 C41 C43 121.5(3)
C36 C35 C41 C42 60.3(4)
C34 C35 C41 C42 -118.0(3)
C47 N5 C45 C46 -166.3(3)
P3 N5 C45 C46 33.4(3)
C50 N6 C46 C45 -177.4(3)
P3 N6 C46 C45 28.3(3)
N5 C45 C46 N6 -36.9(3)
C45 N5 C47 C49 70.8(4)
P3 N5 C47 C49 -130.7(3)
C45 N5 C47 C48 -54.9(4)
P3 N5 C47 C48 103.6(3)
C46 N6 C50 C51 163.8(3)
P3 N6 C50 C51 -45.7(4)
C46 N6 C50 C52 -70.9(4)
P3 N6 C50 C52 79.6(3)
C55B N7 C53 C54 178.2(6)
C55A N7 C53 C54 163.5(5)
P4 N7 C53 C54 -37.5(3)
C58 N8 C54 C53 -173.9(3)
P4 N8 C54 C53 -15.9(4)
N7 C53 C54 N8 32.2(4)
C55B N7 C55A C56A 9(2)
C53 N7 C55A C56A 50.1(9)
P4 N7 C55A C56A -106.8(6)
C55B N7 C55A C57A -115(3)
C53 N7 C55A C57A -73.5(7)
P4 N7 C55A C57A 129.5(5)
C53 N7 C55B C57B -56.5(9)
C55A N7 C55B C57B 89(3)
P4 N7 C55B C57B 167.2(6)
C53 N7 C55B C56B -176.2(7)
C55A N7 C55B C56B -30.8(19)
P4 N7 C55B C56B 47.4(11)
C54 N8 C58 C59 -67.7(4)
P4 N8 C58 C59 136.3(3)
C54 N8 C58 C60 59.0(4)
P4 N8 C58 C60 -97.0(4)
